data_1547644
loop_
_publ_author_name
'Chai, Zhaofei'
'Wang, Can'
'Wang, Jinfeng'
'Liu, Fan'
'Xie, Yujun'
'Zhang, Yongzheng'
'Li, Jian-Rong Jeff'
'Li, Qianqian'
'Li, Zhen'

_publ_section_title
;
 Abnormal Room Temperature Phosphorescence of Purely Organic
 Boron-Containing Compounds: the Relationship between the Emissive
 Behavior and the Molecular Packing, and the Potential Related
 Applications
;
_journal_name_full 'Chem. Sci.'
_journal_paper_doi 10.1039/C7SC04098A
_journal_year 2017
_chemical_formula_sum 'C9 H13 B O3'
_chemical_formula_weight 180.00
_chemical_name_systematic
; 
 ? 
;
_space_group_IT_number 14
_symmetry_cell_setting monoclinic
_symmetry_space_group_name_Hall '-P 2ybc'
_symmetry_space_group_name_H-M 'P 1 21/c 1'
_atom_sites_solution_hydrogens geom
_atom_sites_solution_primary direct
_atom_sites_solution_secondary difmap
_audit_creation_method SHELXL-97
_audit_update_record
;
2017-05-02 deposited with the CCDC.
2017-10-09 downloaded from the CCDC.
;
_cell_angle_alpha 90.00
_cell_angle_beta 94.666(4)
_cell_angle_gamma 90.00
_cell_formula_units_Z 16
_cell_length_a 16.193(4)
_cell_length_b 24.868(6)
_cell_length_c 9.919(2)
_cell_measurement_reflns_used 57
_cell_measurement_temperature 296(2)
_cell_measurement_theta_max 20
_cell_measurement_theta_min 7.5
_cell_volume 3981.0(16)
_computing_cell_refinement 'Bruker SMART'
_computing_data_collection 'Bruker SMART'
_computing_data_reduction 'Bruker SAINT'
_computing_molecular_graphics 'Bruker SHELXTL'
_computing_publication_material 'Bruker SHELXTL'
_computing_structure_refinement 'SHELXL-97 (Sheldrick, 1997)'
_computing_structure_solution 'SHELXS-97 (Sheldrick, 1990)'
_diffrn_ambient_temperature 296(2)
_diffrn_measured_fraction_theta_full 1.000
_diffrn_measured_fraction_theta_max 1.000
_diffrn_measurement_device_type bruker
_diffrn_radiation_monochromator graphite
_diffrn_radiation_source 'fine-focus sealed tube'
_diffrn_radiation_type MoK\a
_diffrn_radiation_wavelength 0.71073
_diffrn_reflns_av_R_equivalents 0.0464
_diffrn_reflns_av_sigmaI/netI 0.0495
_diffrn_reflns_limit_h_max 20
_diffrn_reflns_limit_h_min -20
_diffrn_reflns_limit_k_max 31
_diffrn_reflns_limit_k_min -24
_diffrn_reflns_limit_l_max 10
_diffrn_reflns_limit_l_min -12
_diffrn_reflns_number 26161
_diffrn_reflns_theta_full 26.50
_diffrn_reflns_theta_max 26.50
_diffrn_reflns_theta_min 1.26
_exptl_absorpt_coefficient_mu 0.087
_exptl_absorpt_correction_T_max 0.9829
_exptl_absorpt_correction_T_min 0.9745
_exptl_absorpt_correction_type multi-scan
_exptl_absorpt_process_details SADABS
_exptl_crystal_colour colourless
_exptl_crystal_density_diffrn 1.201
_exptl_crystal_density_method 'not measured'
_exptl_crystal_description block
_exptl_crystal_F_000 1536
_exptl_crystal_size_max 0.30
_exptl_crystal_size_mid 0.20
_exptl_crystal_size_min 0.20
_refine_diff_density_max 0.275
_refine_diff_density_min -0.229
_refine_diff_density_rms 0.042
_refine_ls_extinction_coef 0.0006(2)
_refine_ls_extinction_expression Fc^*^=kFc[1+0.001xFc^2^\l^3^/sin(2\q)]^-1/4^
_refine_ls_extinction_method SHELXL
_refine_ls_goodness_of_fit_ref 0.959
_refine_ls_hydrogen_treatment constr
_refine_ls_matrix_type full
_refine_ls_number_parameters 482
_refine_ls_number_reflns 8259
_refine_ls_number_restraints 0
_refine_ls_restrained_S_all 0.959
_refine_ls_R_factor_all 0.1239
_refine_ls_R_factor_gt 0.0635
_refine_ls_shift/su_max 0.000
_refine_ls_shift/su_mean 0.000
_refine_ls_structure_factor_coef Fsqd
_refine_ls_weighting_details 'calc w=1/[\s^2^(Fo^2^)+(0.0672P)^2^+3.2830P] where P=(Fo^2^+2Fc^2^)/3'
_refine_ls_weighting_scheme calc
_refine_ls_wR_factor_gt 0.1558
_refine_ls_wR_factor_ref 0.1955
_reflns_number_gt 4433
_reflns_number_total 8259
_reflns_threshold_expression >2sigma(I)
_cod_data_source_file c7sc04098a5.cif
_cod_data_source_block 6
_cod_depositor_comments
;
The following automatic conversions were performed:

'_symmetry_cell_setting' value 'Monoclinic' changed to 'monoclinic'
according to
/home/data/users/saulius/crontab/automatic-downloads/rss-feeds/RSC/lib/dictionaries/cif_core.dic
dictionary named 'cif_core.dic' version 2.4.2 from 2011-04-26.

Automatic conversion script
Id: cif_fix_values 4973 2017-02-22 13:04:09Z antanas 
;
_cod_original_cell_volume 3981.2(15)
_cod_original_sg_symbol_H-M P2(1)/c
_cod_database_code 1547644

loop_
_symmetry_equiv_pos_as_xyz
'x, y, z'
'-x, y+1/2, -z+1/2'
'-x, -y, -z'
'x, -y-1/2, z-1/2'

loop_
_atom_site_label
_atom_site_type_symbol
_atom_site_fract_x
_atom_site_fract_y
_atom_site_fract_z
_atom_site_U_iso_or_equiv
_atom_site_adp_type
_atom_site_occupancy
_atom_site_symmetry_multiplicity
_atom_site_calc_flag
_atom_site_refinement_flags
B1 B 1.04787(19) 0.24741(13) 0.7184(3) 0.0424(7) Uani 1 1 d .
B2 B 0.4582(2) 0.25333(14) 0.7312(3) 0.0466(8) Uani 1 1 d .
B3 B 0.26574(19) 0.33883(13) 0.7327(3) 0.0420(7) Uani 1 1 d .
B4 B 0.24151(19) 0.33972(13) 0.2264(3) 0.0432(7) Uani 1 1 d .
C1 C 0.96422(16) 0.21702(11) 0.7042(2) 0.0434(6) Uani 1 1 d .
C2 C 0.90752(18) 0.22144(13) 0.8014(3) 0.0572(8) Uani 1 1 d .
H2 H 0.9220 0.2418 0.8784 0.069 Uiso 1 1 calc R
C3 C 0.83079(18) 0.19709(13) 0.7889(3) 0.0581(8) Uani 1 1 d .
H3 H 0.7938 0.2020 0.8548 0.070 Uiso 1 1 calc R
C4 C 0.80944(17) 0.16534(13) 0.6775(3) 0.0530(8) Uani 1 1 d .
C5 C 0.86371(19) 0.15983(14) 0.5799(3) 0.0621(9) Uani 1 1 d .
H5 H 0.8493 0.1388 0.5041 0.075 Uiso 1 1 calc R
C6 C 0.93939(18) 0.18512(12) 0.5926(3) 0.0526(7) Uani 1 1 d .
H6 H 0.9752 0.1808 0.5246 0.063 Uiso 1 1 calc R
C7 C 0.67685(19) 0.14265(15) 0.7524(3) 0.0689(10) Uani 1 1 d .
H7A H 0.6611 0.1799 0.7630 0.083 Uiso 1 1 calc R
H7B H 0.7002 0.1294 0.8393 0.083 Uiso 1 1 calc R
C8 C 0.6019(2) 0.1096(2) 0.7040(4) 0.0939(14) Uani 1 1 d .
H8A H 0.5766 0.1250 0.6208 0.113 Uiso 1 1 calc R
H8B H 0.6194 0.0733 0.6845 0.113 Uiso 1 1 calc R
C9 C 0.5403(3) 0.1075(2) 0.8044(5) 0.1231(18) Uani 1 1 d .
H9A H 0.5593 0.0837 0.8766 0.185 Uiso 1 1 calc R
H9B H 0.4886 0.0946 0.7623 0.185 Uiso 1 1 calc R
H9C H 0.5326 0.1429 0.8402 0.185 Uiso 1 1 calc R
C10 C 0.54196(16) 0.28279(11) 0.7288(2) 0.0435(6) Uani 1 1 d .
C11 C 0.59197(19) 0.27764(14) 0.6224(3) 0.0593(8) Uani 1 1 d .
H11 H 0.5720 0.2583 0.5465 0.071 Uiso 1 1 calc R
C12 C 0.67008(19) 0.29993(14) 0.6243(3) 0.0618(9) Uani 1 1 d .
H12 H 0.7021 0.2949 0.5517 0.074 Uiso 1 1 calc R
C13 C 0.70016(18) 0.32961(13) 0.7341(3) 0.0537(8) Uani 1 1 d .
C14 C 0.65158(19) 0.33711(13) 0.8398(3) 0.0596(8) Uani 1 1 d .
H14 H 0.6713 0.3577 0.9138 0.072 Uiso 1 1 calc R
C15 C 0.57418(18) 0.31443(12) 0.8371(3) 0.0522(7) Uani 1 1 d .
H15 H 0.5422 0.3203 0.9095 0.063 Uiso 1 1 calc R
C16 C 0.8301(2) 0.34613(17) 0.6412(4) 0.0769(11) Uani 1 1 d .
H16A H 0.8077 0.3658 0.5620 0.092 Uiso 1 1 calc R
H16B H 0.8332 0.3084 0.6173 0.092 Uiso 1 1 calc R
C17 C 0.9160(3) 0.3670(2) 0.6864(5) 0.0996(14) Uani 1 1 d .
H17A H 0.9371 0.3474 0.7664 0.120 Uiso 1 1 calc R
H17B H 0.9526 0.3599 0.6158 0.120 Uiso 1 1 calc R
C18 C 0.9181(3) 0.4226(2) 0.7157(6) 0.1321(19) Uani 1 1 d .
H18A H 0.8907 0.4421 0.6414 0.198 Uiso 1 1 calc R
H18B H 0.9746 0.4344 0.7296 0.198 Uiso 1 1 calc R
H18C H 0.8904 0.4293 0.7961 0.198 Uiso 1 1 calc R
C19 C 0.34236(16) 0.37648(11) 0.7464(2) 0.0426(6) Uani 1 1 d .
C20 C 0.39210(17) 0.38531(12) 0.6408(3) 0.0490(7) Uani 1 1 d .
H20 H 0.3788 0.3681 0.5586 0.059 Uiso 1 1 calc R
C21 C 0.46069(18) 0.41867(13) 0.6530(3) 0.0546(8) Uani 1 1 d .
H21 H 0.4926 0.4236 0.5802 0.065 Uiso 1 1 calc R
C22 C 0.48148(18) 0.44464(12) 0.7741(3) 0.0513(7) Uani 1 1 d .
C23 C 0.43262(19) 0.43737(13) 0.8808(3) 0.0579(8) Uani 1 1 d .
H23 H 0.4456 0.4551 0.9623 0.070 Uiso 1 1 calc R
C24 C 0.36496(18) 0.40397(12) 0.8665(3) 0.0523(7) Uani 1 1 d .
H24 H 0.3330 0.3995 0.9395 0.063 Uiso 1 1 calc R
C25 C 0.6070(2) 0.48163(15) 0.7004(4) 0.0720(10) Uani 1 1 d .
H25A H 0.5826 0.4997 0.6201 0.086 Uiso 1 1 calc R
H25B H 0.6251 0.4461 0.6749 0.086 Uiso 1 1 calc R
C26 C 0.6794(2) 0.51369(16) 0.7634(4) 0.0867(12) Uani 1 1 d .
H26A H 0.6598 0.5489 0.7886 0.104 Uiso 1 1 calc R
H26B H 0.7191 0.5189 0.6965 0.104 Uiso 1 1 calc R
C27 C 0.7231(3) 0.48724(19) 0.8875(5) 0.1082(15) Uani 1 1 d .
H27A H 0.6852 0.4840 0.9566 0.162 Uiso 1 1 calc R
H27B H 0.7696 0.5088 0.9203 0.162 Uiso 1 1 calc R
H27C H 0.7421 0.4522 0.8639 0.162 Uiso 1 1 calc R
C28 C 0.16202(16) 0.37484(11) 0.2259(3) 0.0443(6) Uani 1 1 d .
C29 C 0.12824(19) 0.40000(13) 0.1072(3) 0.0588(8) Uani 1 1 d .
H29 H 0.1541 0.3953 0.0278 0.071 Uiso 1 1 calc R
C30 C 0.0587(2) 0.43122(14) 0.1045(3) 0.0674(9) Uani 1 1 d .
H30 H 0.0388 0.4479 0.0244 0.081 Uiso 1 1 calc R
C31 C 0.01816(19) 0.43805(13) 0.2189(3) 0.0584(8) Uani 1 1 d .
C32 C 0.0493(2) 0.41472(14) 0.3379(3) 0.0646(9) Uani 1 1 d .
H32 H 0.0228 0.4196 0.4166 0.078 Uiso 1 1 calc R
C33 C 0.12056(19) 0.38379(13) 0.3398(3) 0.0581(8) Uani 1 1 d .
H33 H 0.1412 0.3685 0.4211 0.070 Uiso 1 1 calc R
C37 C -0.1020(2) 0.47038(16) 0.3146(4) 0.0797(11) Uani 1 1 d .
H37A H -0.0721 0.4880 0.3910 0.096 Uiso 1 1 calc R
H37B H -0.1154 0.4341 0.3414 0.096 Uiso 1 1 calc R
C38 C -0.1799(2) 0.5008(2) 0.2733(5) 0.1036(15) Uani 1 1 d .
H38A H -0.2089 0.4836 0.1954 0.124 Uiso 1 1 calc R
H38B H -0.1663 0.5372 0.2481 0.124 Uiso 1 1 calc R
C39 C -0.2352(3) 0.5021(2) 0.3895(5) 0.1170(17) Uani 1 1 d .
H39A H -0.2396 0.4665 0.4259 0.176 Uiso 1 1 calc R
H39B H -0.2893 0.5147 0.3574 0.176 Uiso 1 1 calc R
H39C H -0.2118 0.5258 0.4588 0.176 Uiso 1 1 calc R
O1 O 0.73580(13) 0.13856(11) 0.6560(2) 0.0760(7) Uani 1 1 d .
O2 O 1.09502(11) 0.25766(9) 0.61264(17) 0.0535(5) Uani 1 1 d .
H2A H 1.0699 0.2480 0.5417 0.080 Uiso 1 1 calc R
O3 O 1.07769(12) 0.26710(9) 0.84102(17) 0.0565(6) Uani 1 1 d .
H3A H 1.1229 0.2812 0.8341 0.085 Uiso 1 1 calc R
O4 O 0.77738(14) 0.35268(10) 0.7480(2) 0.0733(7) Uani 1 1 d .
O5 O 0.41623(12) 0.23114(9) 0.61948(18) 0.0585(6) Uani 1 1 d .
H5A H 0.4376 0.2408 0.5514 0.088 Uiso 1 1 calc R
O6 O 0.42295(12) 0.24616(9) 0.85081(17) 0.0550(5) Uani 1 1 d .
H6A H 0.3796 0.2293 0.8370 0.083 Uiso 1 1 calc R
O7 O 0.54820(13) 0.47755(9) 0.7991(2) 0.0684(6) Uani 1 1 d .
O8 O 0.22232(12) 0.32371(9) 0.83800(17) 0.0530(5) Uani 1 1 d .
H8 H 0.2455 0.3351 0.9089 0.080 Uiso 1 1 calc R
O9 O 0.23690(12) 0.31962(9) 0.60719(17) 0.0541(5) Uani 1 1 d .
H9 H 0.2003 0.2974 0.6158 0.081 Uiso 1 1 calc R
O10 O -0.05260(15) 0.46875(10) 0.2046(3) 0.0798(7) Uani 1 1 d .
O11 O 0.28075(12) 0.31694(9) 0.33929(17) 0.0527(5) Uani 1 1 d .
H11A H 0.2580 0.3265 0.4062 0.079 Uiso 1 1 calc R
O12 O 0.27542(12) 0.32990(9) 0.10758(17) 0.0552(5) Uani 1 1 d .
H12A H 0.3178 0.3120 0.1223 0.083 Uiso 1 1 calc R

loop_
_atom_site_aniso_label
_atom_site_aniso_U_11
_atom_site_aniso_U_22
_atom_site_aniso_U_33
_atom_site_aniso_U_23
_atom_site_aniso_U_13
_atom_site_aniso_U_12
B1 0.0415(17) 0.053(2) 0.0326(15) 0.0036(14) 0.0030(13) -0.0015(15)
B2 0.0457(18) 0.062(2) 0.0316(15) 0.0009(14) 0.0004(13) 0.0015(16)
B3 0.0396(17) 0.055(2) 0.0311(15) 0.0013(14) 0.0001(12) 0.0025(15)
B4 0.0400(17) 0.053(2) 0.0362(16) -0.0028(14) 0.0042(13) -0.0070(15)
C1 0.0444(15) 0.0539(17) 0.0316(13) 0.0022(12) 0.0016(11) -0.0009(13)
C2 0.0579(19) 0.074(2) 0.0407(16) -0.0109(15) 0.0107(14) -0.0163(16)
C3 0.0512(18) 0.079(2) 0.0465(17) -0.0024(16) 0.0158(14) -0.0113(16)
C4 0.0439(16) 0.072(2) 0.0422(16) 0.0055(14) -0.0022(13) -0.0121(15)
C5 0.060(2) 0.082(2) 0.0434(17) -0.0130(16) 0.0014(14) -0.0187(18)
C6 0.0498(17) 0.069(2) 0.0403(15) -0.0027(14) 0.0081(13) -0.0034(15)
C7 0.054(2) 0.092(3) 0.061(2) 0.0148(18) 0.0072(16) -0.0163(19)
C8 0.063(2) 0.144(4) 0.075(2) 0.016(3) 0.0059(19) -0.036(2)
C9 0.090(3) 0.150(5) 0.134(4) -0.003(4) 0.040(3) -0.043(3)
C10 0.0426(15) 0.0538(17) 0.0339(13) 0.0030(12) 0.0020(11) 0.0004(13)
C11 0.0565(19) 0.084(2) 0.0384(15) -0.0109(15) 0.0074(13) -0.0131(17)
C12 0.0543(19) 0.084(2) 0.0491(17) -0.0071(16) 0.0146(14) -0.0110(17)
C13 0.0487(17) 0.067(2) 0.0452(16) 0.0041(14) 0.0001(13) -0.0102(15)
C14 0.063(2) 0.074(2) 0.0425(16) -0.0085(15) 0.0034(14) -0.0129(17)
C15 0.0580(19) 0.064(2) 0.0350(14) -0.0039(13) 0.0071(13) -0.0050(15)
C16 0.057(2) 0.105(3) 0.070(2) 0.009(2) 0.0115(17) -0.019(2)
C17 0.081(3) 0.113(4) 0.107(3) 0.010(3) 0.021(2) -0.018(3)
C18 0.146(5) 0.114(4) 0.140(5) -0.002(4) 0.035(4) -0.038(4)
C19 0.0400(15) 0.0514(17) 0.0363(14) 0.0011(12) 0.0024(11) 0.0031(12)
C20 0.0484(17) 0.0610(19) 0.0381(14) -0.0049(13) 0.0071(12) -0.0018(14)
C21 0.0519(18) 0.069(2) 0.0445(16) -0.0005(15) 0.0133(13) -0.0037(16)
C22 0.0449(17) 0.0553(18) 0.0541(17) -0.0031(14) 0.0066(13) -0.0076(14)
C23 0.061(2) 0.069(2) 0.0441(16) -0.0115(15) 0.0074(14) -0.0134(17)
C24 0.0515(17) 0.066(2) 0.0408(15) -0.0053(14) 0.0109(13) -0.0118(15)
C25 0.064(2) 0.078(2) 0.077(2) -0.0025(19) 0.0258(18) -0.0178(19)
C26 0.070(2) 0.086(3) 0.108(3) -0.013(2) 0.029(2) -0.031(2)
C27 0.077(3) 0.112(4) 0.134(4) -0.018(3) -0.003(3) -0.016(3)
C28 0.0416(15) 0.0508(17) 0.0404(14) -0.0004(12) 0.0032(12) -0.0048(13)
C29 0.060(2) 0.070(2) 0.0465(17) 0.0023(15) 0.0052(14) 0.0090(17)
C30 0.069(2) 0.073(2) 0.059(2) 0.0101(17) -0.0014(17) 0.0142(19)
C31 0.0517(19) 0.0541(19) 0.069(2) -0.0024(16) 0.0009(15) 0.0078(15)
C32 0.062(2) 0.077(2) 0.0566(19) -0.0028(17) 0.0151(16) 0.0134(18)
C33 0.0556(19) 0.069(2) 0.0502(17) 0.0023(15) 0.0057(14) 0.0137(16)
C37 0.077(3) 0.083(3) 0.080(3) 0.001(2) 0.010(2) 0.014(2)
C38 0.079(3) 0.125(4) 0.107(3) 0.007(3) 0.009(2) 0.047(3)
C39 0.091(3) 0.120(4) 0.141(4) 0.013(3) 0.016(3) 0.041(3)
O1 0.0582(14) 0.120(2) 0.0504(13) -0.0063(13) 0.0058(10) -0.0360(14)
O2 0.0499(12) 0.0782(15) 0.0335(10) -0.0047(10) 0.0100(8) -0.0120(10)
O3 0.0517(12) 0.0850(16) 0.0330(10) -0.0012(10) 0.0039(8) -0.0185(11)
O4 0.0574(14) 0.1049(19) 0.0577(13) -0.0068(13) 0.0051(11) -0.0270(13)
O5 0.0547(13) 0.0891(16) 0.0314(10) 0.0008(10) 0.0023(9) -0.0169(11)
O6 0.0516(12) 0.0817(16) 0.0326(10) -0.0009(9) 0.0090(8) -0.0121(11)
O7 0.0564(13) 0.0795(16) 0.0716(14) -0.0147(12) 0.0188(11) -0.0221(12)
O8 0.0491(11) 0.0797(15) 0.0300(9) -0.0002(10) 0.0020(8) -0.0139(10)
O9 0.0555(13) 0.0752(15) 0.0318(10) -0.0040(9) 0.0041(8) -0.0142(10)
O10 0.0740(16) 0.0838(18) 0.0820(17) 0.0051(14) 0.0089(13) 0.0226(14)
O11 0.0500(12) 0.0772(14) 0.0316(10) 0.0039(10) 0.0076(8) 0.0111(10)
O12 0.0500(12) 0.0822(16) 0.0337(10) 0.0027(10) 0.0057(8) 0.0103(11)

loop_
_atom_type_symbol
_atom_type_description
_atom_type_scat_dispersion_real
_atom_type_scat_dispersion_imag
_atom_type_scat_source
C C 0.0033 0.0016 'International Tables Vol C Tables 4.2.6.8 and 6.1.1.4'
H H 0.0000 0.0000 'International Tables Vol C Tables 4.2.6.8 and 6.1.1.4'
B B 0.0013 0.0007 'International Tables Vol C Tables 4.2.6.8 and 6.1.1.4'
O O 0.0106 0.0060 'International Tables Vol C Tables 4.2.6.8 and 6.1.1.4'

loop_
_geom_angle_atom_site_label_1
_geom_angle_atom_site_label_2
_geom_angle_atom_site_label_3
_geom_angle
O3 B1 O2 115.9(2)
O3 B1 C1 120.0(2)
O2 B1 C1 124.0(2)
O5 B2 O6 115.8(3)
O5 B2 C10 124.0(2)
O6 B2 C10 120.2(2)
O8 B3 O9 116.1(3)
O8 B3 C19 124.1(2)
O9 B3 C19 119.8(2)
O12 B4 O11 116.2(3)
O12 B4 C28 119.3(2)
O11 B4 C28 124.4(2)
C2 C1 C6 115.6(3)
C2 C1 B1 121.4(2)
C6 C1 B1 123.0(2)
C3 C2 C1 123.0(3)
C2 C3 C4 119.3(3)
C5 C4 O1 116.4(3)
C5 C4 C3 119.4(3)
O1 C4 C3 124.2(3)
C4 C5 C6 120.6(3)
C5 C6 C1 122.1(3)
O1 C7 C8 108.5(3)
C9 C8 C7 112.1(4)
C11 C10 C15 115.6(3)
C11 C10 B2 122.4(3)
C15 C10 B2 121.9(2)
C12 C11 C10 123.0(3)
C13 C12 C11 119.5(3)
C12 C13 O4 124.5(3)
C12 C13 C14 119.4(3)
O4 C13 C14 116.1(3)
C15 C14 C13 120.5(3)
C14 C15 C10 122.0(3)
O4 C16 C17 109.4(3)
C18 C17 C16 113.7(4)
C20 C19 C24 116.0(3)
C20 C19 B3 122.6(2)
C24 C19 B3 121.5(2)
C21 C20 C19 122.6(3)
C22 C21 C20 119.6(3)
O7 C22 C21 125.0(3)
O7 C22 C23 115.7(3)
C21 C22 C23 119.3(3)
C24 C23 C22 120.1(3)
C23 C24 C19 122.4(3)
O7 C25 C26 107.0(3)
C25 C26 C27 113.7(3)
C33 C28 C29 115.6(3)
C33 C28 B4 123.1(3)
C29 C28 B4 121.2(2)
C30 C29 C28 122.3(3)
C29 C30 C31 120.3(3)
C30 C31 C32 119.6(3)
C30 C31 O10 115.8(3)
C32 C31 O10 124.6(3)
C31 C32 C33 119.6(3)
C28 C33 C32 122.6(3)
O10 C37 C38 108.8(3)
C37 C38 C39 109.8(4)
C4 O1 C7 119.3(2)
C13 O4 C16 118.3(2)
C22 O7 C25 118.8(2)
C31 O10 C37 117.3(3)

loop_
_geom_bond_atom_site_label_1
_geom_bond_atom_site_label_2
_geom_bond_distance
B1 O3 1.363(3)
B1 O2 1.370(3)
B1 C1 1.548(4)
B2 O5 1.368(4)
B2 O6 1.370(3)
B2 C10 1.543(4)
B3 O8 1.358(3)
B3 O9 1.379(3)
B3 C19 1.551(4)
B4 O12 1.362(3)
B4 O11 1.365(3)
B4 C28 1.555(4)
C1 C2 1.389(4)
C1 C6 1.394(4)
C2 C3 1.379(4)
C3 C4 1.379(4)
C4 C5 1.366(4)
C4 O1 1.367(3)
C5 C6 1.374(4)
C7 O1 1.408(4)
C7 C8 1.511(5)
C8 C9 1.467(5)
C10 C11 1.387(4)
C10 C15 1.398(4)
C11 C12 1.380(4)
C12 C13 1.372(4)
C13 O4 1.372(3)
C13 C14 1.374(4)
C14 C15 1.373(4)
C16 O4 1.422(4)
C16 C17 1.519(5)
C17 C18 1.413(6)
C19 C20 1.390(4)
C19 C24 1.396(4)
C20 C21 1.384(4)
C21 C22 1.381(4)
C22 O7 1.362(3)
C22 C23 1.383(4)
C23 C24 1.373(4)
C25 O7 1.424(4)
C25 C26 1.511(5)
C26 C27 1.518(6)
C28 C33 1.378(4)
C28 C29 1.404(4)
C29 C30 1.366(4)
C30 C31 1.367(4)
C31 C32 1.373(4)
C31 O10 1.375(4)
C32 C33 1.385(4)
C37 O10 1.404(4)
C37 C38 1.500(5)
C38 C39 1.516(6)

loop_
_geom_hbond_atom_site_label_D
_geom_hbond_atom_site_label_H
_geom_hbond_atom_site_label_A
_geom_hbond_distance_DH
_geom_hbond_distance_HA
_geom_hbond_distance_DA
_geom_hbond_angle_DHA
_geom_hbond_site_symmetry_A
O3 H3A O8 0.82 1.92 2.735(3) 170.2 1_655
O11 H11A O9 0.82 2.06 2.807(2) 151.7 .
O8 H8 O12 0.82 2.00 2.746(2) 151.9 1_556
O9 H9 O2 0.82 1.97 2.770(3) 165.7 1_455
O5 H5A O6 0.82 2.01 2.735(2) 147.0 4_565
O6 H6A O11 0.82 1.97 2.781(3) 168.8 4_566

loop_
_geom_torsion_atom_site_label_1
_geom_torsion_atom_site_label_2
_geom_torsion_atom_site_label_3
_geom_torsion_atom_site_label_4
_geom_torsion
O3 B1 C1 C2 17.9(4)
O2 B1 C1 C2 -160.3(3)
O3 B1 C1 C6 -164.3(3)
O2 B1 C1 C6 17.6(5)
C6 C1 C2 C3 -1.3(5)
B1 C1 C2 C3 176.7(3)
C1 C2 C3 C4 2.2(5)
C2 C3 C4 C5 -1.8(5)
C2 C3 C4 O1 178.8(3)
O1 C4 C5 C6 -179.9(3)
C3 C4 C5 C6 0.7(5)
C4 C5 C6 C1 0.2(5)
C2 C1 C6 C5 0.1(4)
B1 C1 C6 C5 -177.9(3)
O1 C7 C8 C9 174.7(4)
O5 B2 C10 C11 -16.9(5)
O6 B2 C10 C11 160.4(3)
O5 B2 C10 C15 166.3(3)
O6 B2 C10 C15 -16.4(4)
C15 C10 C11 C12 2.9(5)
B2 C10 C11 C12 -174.2(3)
C10 C11 C12 C13 -1.4(5)
C11 C12 C13 O4 178.6(3)
C11 C12 C13 C14 -0.7(5)
C12 C13 C14 C15 1.1(5)
O4 C13 C14 C15 -178.3(3)
C13 C14 C15 C10 0.5(5)
C11 C10 C15 C14 -2.4(4)
B2 C10 C15 C14 174.7(3)
O4 C16 C17 C18 -63.0(5)
O8 B3 C19 C20 171.0(3)
O9 B3 C19 C20 -10.5(4)
O8 B3 C19 C24 -9.6(4)
O9 B3 C19 C24 168.9(3)
C24 C19 C20 C21 0.8(4)
B3 C19 C20 C21 -179.7(3)
C19 C20 C21 C22 -0.1(5)
C20 C21 C22 O7 178.7(3)
C20 C21 C22 C23 -0.8(5)
O7 C22 C23 C24 -178.6(3)
C21 C22 C23 C24 1.0(5)
C22 C23 C24 C19 -0.3(5)
C20 C19 C24 C23 -0.6(4)
B3 C19 C24 C23 179.8(3)
O7 C25 C26 C27 61.9(4)
O12 B4 C28 C33 175.5(3)
O11 B4 C28 C33 -3.9(5)
O12 B4 C28 C29 -5.0(4)
O11 B4 C28 C29 175.6(3)
C33 C28 C29 C30 -0.2(5)
B4 C28 C29 C30 -179.7(3)
C28 C29 C30 C31 -1.4(5)
C29 C30 C31 C32 2.1(5)
C29 C30 C31 O10 -178.0(3)
C30 C31 C32 C33 -1.1(5)
O10 C31 C32 C33 178.9(3)
C29 C28 C33 C32 1.1(5)
B4 C28 C33 C32 -179.3(3)
C31 C32 C33 C28 -0.5(5)
O10 C37 C38 C39 178.7(4)
C5 C4 O1 C7 -179.8(3)
C3 C4 O1 C7 -0.4(5)
C8 C7 O1 C4 179.9(3)
C12 C13 O4 C16 0.7(5)
C14 C13 O4 C16 -179.9(3)
C17 C16 O4 C13 -171.3(3)
C21 C22 O7 C25 -7.3(5)
C23 C22 O7 C25 172.2(3)
C26 C25 O7 C22 -171.7(3)
C30 C31 O10 C37 171.3(3)
C32 C31 O10 C37 -8.8(5)
C38 C37 O10 C31 -173.9(3)
